data_1505587
loop_
_publ_author_name
'Pettersson, Martin'
'Knueppel, Daniel'
'Martin, Stephen F.'

_publ_section_title
;
 Concise, stereoselective approach to the spirooxindole ring system of
 citrinadin A.
;
_journal_issue 22
_journal_name_full 'Organic letters'
_journal_page_first 4623
_journal_page_last 4626
_journal_paper_doi 10.1021/ol702132v
_journal_volume 9
_journal_year 2007
_chemical_formula_sum 'C35 H49 N O5'
_chemical_formula_weight 563.75
_chemical_name_systematic
; 
 ? 
;
_space_group_IT_number 19
_symmetry_cell_setting orthorhombic
_symmetry_space_group_name_Hall 'P 2ac 2ab'
_symmetry_space_group_name_H-M 'P 21 21 21'
_atom_sites_solution_hydrogens geom
_atom_sites_solution_primary direct
_atom_sites_solution_secondary difmap
_audit_creation_method SHELXL-97
_cell_angle_alpha 90.00
_cell_angle_beta 90.00
_cell_angle_gamma 90.00
_cell_formula_units_Z 4
_cell_length_a 13.4998(2)
_cell_length_b 14.6430(2)
_cell_length_c 16.4422(3)
_cell_measurement_reflns_used 4147
_cell_measurement_temperature 153(2)
_cell_measurement_theta_max 27.5
_cell_measurement_theta_min 1
_cell_volume 3250.25(9)
_computing_cell_refinement 'Collect software, Nonius B.V. 1998'
_computing_data_collection 'Collect software, Nonius B.V. 1998'
_computing_data_reduction
;
DENZO and Scalepack (Otwinoski and Minor, 1997)
;
_computing_molecular_graphics 'XP SHELXTL/PC, Siemens Analytical'
_computing_structure_refinement 'XL SHELXTL/PC, Siemens Analytical'
_computing_structure_solution
;

SIR97 - Altomare A., Burla M.C., Camalli M., Cascarano G.L., Giacovazzo C., 
Guagliardi A., Moliterni A.G.G., Polidori G.,Spagna R.
;
_diffrn_ambient_temperature 153(2)
_diffrn_measured_fraction_theta_full 0.998
_diffrn_measured_fraction_theta_max 0.998
_diffrn_measurement_device_type 'Nonius Kappa CCD'
_diffrn_measurement_method \w-scans
_diffrn_radiation_monochromator graphite
_diffrn_radiation_source 'fine-focus sealed tube'
_diffrn_radiation_type MoK\a
_diffrn_radiation_wavelength 0.71073
_diffrn_reflns_av_R_equivalents 0.0200
_diffrn_reflns_av_sigmaI/netI 0.0309
_diffrn_reflns_limit_h_max 17
_diffrn_reflns_limit_h_min -17
_diffrn_reflns_limit_k_max 19
_diffrn_reflns_limit_k_min -18
_diffrn_reflns_limit_l_max 21
_diffrn_reflns_limit_l_min -21
_diffrn_reflns_number 7434
_diffrn_reflns_theta_full 27.49
_diffrn_reflns_theta_max 27.49
_diffrn_reflns_theta_min 1.95
_exptl_absorpt_coefficient_mu 0.076
_exptl_absorpt_correction_type none
_exptl_crystal_colour colorless
_exptl_crystal_density_diffrn 1.152
_exptl_crystal_density_method 'not measured'
_exptl_crystal_description lathe
_exptl_crystal_F_000 1224
_exptl_crystal_size_max 0.45
_exptl_crystal_size_mid 0.17
_exptl_crystal_size_min 0.10
_refine_diff_density_max 0.249
_refine_diff_density_min -0.204
_refine_diff_density_rms 0.037
_refine_ls_abs_structure_details 'Flack H D (1983), Acta Cryst. A39, 876-881'
_refine_ls_abs_structure_Flack -0.4(15)
_refine_ls_extinction_coef 0.0139(16)
_refine_ls_extinction_expression Fc^*^=kFc[1+0.001xFc^2^\l^3^/sin(2\q)]^-1/4^
_refine_ls_extinction_method SHELXL
_refine_ls_goodness_of_fit_ref 1.015
_refine_ls_hydrogen_treatment mixed
_refine_ls_matrix_type full
_refine_ls_number_parameters 402
_refine_ls_number_reflns 4141
_refine_ls_number_restraints 30
_refine_ls_restrained_S_all 1.025
_refine_ls_R_factor_all 0.0667
_refine_ls_R_factor_gt 0.0487
_refine_ls_shift/su_max 0.087
_refine_ls_shift/su_mean 0.007
_refine_ls_structure_factor_coef Fsqd
_refine_ls_weighting_details 'calc w=1/[\s^2^(Fo^2^)+(0.0578P)^2^+0.8839P] where P=(Fo^2^+2Fc^2^)/3'
_refine_ls_weighting_scheme calc
_refine_ls_wR_factor_gt 0.1127
_refine_ls_wR_factor_ref 0.1230
_reflns_number_gt 3258
_reflns_number_total 4141
_reflns_threshold_expression >2sigma(I)
_cod_data_source_file ol702132v-file002.cif
_cod_data_source_block mp4091
_cod_depositor_comments
;
The following automatic conversions were performed:

'_symmetry_cell_setting' value 'Orthorhombic' changed to
'orthorhombic' according to
/home/saulius/struct/CIF-dictionaries/cif_core.dic dictionary named
'cif_core.dic' version 2.4.1 from 2010-06-29.

Automatic conversion script
Id: cif_fix_values 1715 2011-07-08 13:25:40Z adriana 
;
_cod_original_sg_symbol_H-M P212121
_cod_database_code 1505587

loop_
_symmetry_equiv_pos_as_xyz
'x, y, z'
'-x+1/2, -y, z+1/2'
'x+1/2, -y+1/2, -z'
'-x, y+1/2, -z+1/2'

loop_
_atom_site_label
_atom_site_type_symbol
_atom_site_fract_x
_atom_site_fract_y
_atom_site_fract_z
_atom_site_U_iso_or_equiv
_atom_site_adp_type
_atom_site_occupancy
_atom_site_symmetry_multiplicity
_atom_site_calc_flag
_atom_site_refinement_flags
_atom_site_disorder_assembly
_atom_site_disorder_group
N1 N 0.82976(15) 0.62121(15) 0.67683(12) 0.0371(5) Uani 1 1 d . . .
C2 C 0.86011(17) 0.65263(18) 0.59481(15) 0.0361(5) Uani 1 1 d . . .
H2 H 0.8895 0.6015 0.5626 0.043 Uiso 1 1 calc R . .
C3 C 0.76185(17) 0.68515(17) 0.55701(15) 0.0342(5) Uani 1 1 d . . .
C4 C 0.76887(16) 0.75982(17) 0.49005(15) 0.0358(5) Uani 1 1 d . . .
C5 C 0.66922(18) 0.74910(19) 0.44752(15) 0.0392(6) Uani 1 1 d . . .
C6 C 0.6297(2) 0.65342(19) 0.45957(17) 0.0444(6) Uani 1 1 d . . .
H6A H 0.6225 0.6216 0.4067 0.053 Uiso 1 1 calc R . .
H6B H 0.5644 0.6548 0.4870 0.053 Uiso 1 1 calc R . .
C7 C 0.70680(19) 0.60590(17) 0.51281(15) 0.0388(6) Uani 1 1 d . . .
H7A H 0.7533 0.5698 0.4792 0.047 Uiso 1 1 calc R . .
H7B H 0.6745 0.5647 0.5526 0.047 Uiso 1 1 calc R . .
C8 C 0.70179(17) 0.71049(16) 0.63208(15) 0.0348(5) Uani 1 1 d . . .
C9 C 0.61480(18) 0.75991(18) 0.63998(17) 0.0408(6) Uani 1 1 d . . .
H9 H 0.5869 0.7900 0.5942 0.049 Uiso 1 1 calc R . .
C10 C 0.56880(19) 0.7651(2) 0.71537(18) 0.0479(7) Uani 1 1 d . . .
H10 H 0.5090 0.7986 0.7212 0.057 Uiso 1 1 calc R . .
C11 C 0.6098(2) 0.7216(2) 0.78172(17) 0.0472(7) Uani 1 1 d . . .
H11 H 0.5774 0.7257 0.8329 0.057 Uiso 1 1 calc R . .
C12 C 0.69732(19) 0.67200(18) 0.77571(16) 0.0416(6) Uani 1 1 d . . .
H12 H 0.7255 0.6426 0.8217 0.050 Uiso 1 1 calc R . .
C13 C 0.74184(18) 0.66724(17) 0.69970(15) 0.0366(5) Uani 1 1 d . . .
O14 O 0.92656(13) 0.72587(13) 0.60147(12) 0.0411(4) Uani 1 1 d . . .
H14 H 0.980(3) 0.705(3) 0.603(2) 0.069(12) Uiso 1 1 d . . .
C15 C 0.7859(2) 0.85788(17) 0.51879(17) 0.0428(6) Uani 1 1 d . . .
H15A H 0.8524 0.8631 0.5423 0.064 Uiso 1 1 calc R . .
H15B H 0.7364 0.8737 0.5600 0.064 Uiso 1 1 calc R . .
H15C H 0.7799 0.8996 0.4725 0.064 Uiso 1 1 calc R . .
C16 C 0.84647(18) 0.7350(2) 0.42472(17) 0.0462(7) Uani 1 1 d . . .
H16A H 0.8334 0.6733 0.4043 0.069 Uiso 1 1 calc R . .
H16B H 0.9129 0.7373 0.4487 0.069 Uiso 1 1 calc R . .
H16C H 0.8423 0.7787 0.3797 0.069 Uiso 1 1 calc R . .
O17 O 0.62870(13) 0.80997(14) 0.40948(12) 0.0492(5) Uani 1 1 d . . .
C18 C 0.8912(2) 0.57440(19) 0.72861(16) 0.0445(6) Uani 1 1 d . . .
O19 O 0.87148(18) 0.55468(16) 0.79836(12) 0.0622(6) Uani 1 1 d . . .
O20 O 0.97642(14) 0.55430(13) 0.69053(11) 0.0463(5) Uani 1 1 d . . .
C21 C 1.0570(2) 0.5166(2) 0.74059(18) 0.0488(7) Uani 1 1 d . . .
H21 H 1.0289 0.4742 0.7823 0.059 Uiso 1 1 calc R . .
C22 C 1.1079(2) 0.5956(2) 0.78235(19) 0.0554(8) Uani 1 1 d . . .
H22A H 1.0606 0.6250 0.8201 0.067 Uiso 1 1 calc R . .
H22B H 1.1271 0.6414 0.7410 0.067 Uiso 1 1 calc R . .
C23 C 1.2002(3) 0.5667(2) 0.8299(2) 0.0625(9) Uani 1 1 d . . .
H23 H 1.1787 0.5264 0.8757 0.075 Uiso 1 1 calc R . .
C24 C 1.2668(3) 0.5116(3) 0.7744(2) 0.0735(11) Uani 1 1 d . . .
H24A H 1.2934 0.5523 0.7316 0.088 Uiso 1 1 calc R . .
H24B H 1.3235 0.4883 0.8064 0.088 Uiso 1 1 calc R . .
C25 C 1.2150(3) 0.4326(2) 0.7348(2) 0.0713(10) Uani 1 1 d . . .
H25A H 1.1921 0.3896 0.7774 0.086 Uiso 1 1 calc R . .
H25B H 1.2624 0.3996 0.6995 0.086 Uiso 1 1 calc R . .
C26 C 1.1257(2) 0.46362(19) 0.68370(19) 0.0511(7) Uani 1 1 d . . .
H26 H 1.1509 0.5076 0.6421 0.061 Uiso 1 1 calc R . .
C27 C 1.2524(4) 0.6499(3) 0.8658(3) 0.0935(15) Uani 1 1 d . . .
H27A H 1.3105 0.6300 0.8967 0.140 Uiso 1 1 calc R . .
H27B H 1.2068 0.6825 0.9020 0.140 Uiso 1 1 calc R . .
H27C H 1.2733 0.6907 0.8218 0.140 Uiso 1 1 calc R . .
C28 C 1.0747(3) 0.3836(2) 0.6371(2) 0.0689(10) Uani 1 1 d . . .
C29 C 1.0138(5) 0.3246(3) 0.6955(3) 0.130(3) Uani 1 1 d . . .
H29A H 0.9587 0.3606 0.7173 0.195 Uiso 1 1 calc R . .
H29B H 1.0561 0.3039 0.7403 0.195 Uiso 1 1 calc R . .
H29C H 0.9877 0.2715 0.6662 0.195 Uiso 1 1 calc R . .
C30 C 1.1550(4) 0.3230(3) 0.5965(3) 0.124(2) Uani 1 1 d . . .
H30A H 1.1237 0.2824 0.5567 0.186 Uiso 1 1 calc R . .
H30B H 1.1884 0.2864 0.6382 0.186 Uiso 1 1 calc R . .
H30C H 1.2035 0.3620 0.5690 0.186 Uiso 1 1 calc R . .
C31 C 1.0111(2) 0.41785(19) 0.56618(18) 0.0487(7) Uani 1 1 d . . .
C32 C 1.0511(2) 0.47637(19) 0.50853(17) 0.0472(7) Uani 1 1 d . . .
H32 H 1.1158 0.5002 0.5168 0.057 Uiso 1 1 calc R . .
C33 C 0.9994(2) 0.5010(2) 0.43937(17) 0.0461(7) Uani 1 1 d . . .
H33 H 1.0287 0.5412 0.4010 0.055 Uiso 1 1 calc R . .
C34 C 0.9058(2) 0.46738(19) 0.42596(17) 0.0484(7) Uani 1 1 d . . .
H34 H 0.8705 0.4838 0.3782 0.058 Uiso 1 1 calc R . .
C35 C 0.8639(2) 0.4102(2) 0.48187(18) 0.0540(7) Uani 1 1 d . . .
H35 H 0.7991 0.3870 0.4729 0.065 Uiso 1 1 calc R . .
C36 C 0.9152(2) 0.3858(2) 0.55158(19) 0.0541(8) Uani 1 1 d . . .
H36 H 0.8846 0.3465 0.5901 0.065 Uiso 1 1 calc R . .
C1A C 1.0424(9) 0.5936(8) 0.0166(7) 0.154(4) Uani 0.65 1 d PU A 1
H1A1 H 1.0125 0.5605 -0.0291 0.231 Uiso 0.65 1 d PR A 1
H1A2 H 1.1142 0.5979 0.0083 0.231 Uiso 0.65 1 d PR A 1
H1A3 H 1.0141 0.6551 0.0197 0.231 Uiso 0.65 1 d PR A 1
C2A C 1.0237(5) 0.5501(5) 0.0854(5) 0.0875(19) Uani 0.65 1 d PU A 1
H2AA H 1.0796 0.5581 0.1236 0.105 Uiso 0.65 1 d PR A 1
H2AB H 1.0159 0.4840 0.0742 0.105 Uiso 0.65 1 d PR A 1
O3A O 0.9289(4) 0.5881(4) 0.1224(3) 0.0968(14) Uani 0.65 1 d PU A 1
C4A C 0.8959(4) 0.5466(3) 0.1930(3) 0.0493(11) Uani 0.65 1 d PU A 1
H4AA H 0.9465 0.5534 0.2361 0.059 Uiso 0.65 1 d PR A 1
H4AB H 0.8866 0.4805 0.1827 0.059 Uiso 0.65 1 d PR A 1
C5A C 0.8051(6) 0.5845(5) 0.2200(5) 0.097(2) Uani 0.65 1 d PU A 1
H5A1 H 0.8136 0.6503 0.2286 0.145 Uiso 0.65 1 d PR A 1
H5A2 H 0.7854 0.5555 0.2712 0.145 Uiso 0.65 1 d PR A 1
H5A3 H 0.7537 0.5743 0.1789 0.145 Uiso 0.65 1 d PR A 1
C1B C 1.0236(9) 0.4984(8) 0.1240(7) 0.070(3) Uiso 0.35 1 d P B 2
H1B1 H 1.0100 0.4456 0.0892 0.105 Uiso 0.35 1 d PR B 2
H1B2 H 1.0889 0.4914 0.1493 0.105 Uiso 0.35 1 d PR B 2
H1B3 H 1.0226 0.5542 0.0911 0.105 Uiso 0.35 1 d PR B 2
C2B C 0.9584(7) 0.5037(7) 0.1787(6) 0.056(2) Uiso 0.35 1 d P B 2
H2BA H 0.9903 0.5134 0.2322 0.068 Uiso 0.35 1 d PR B 2
H2BB H 0.9203 0.4461 0.1810 0.068 Uiso 0.35 1 d PR B 2
O3B O 0.8693(13) 0.6056(12) 0.1538(10) 0.156(5) Uiso 0.35 1 d P C 2
C4B C 0.9007(9) 0.6432(9) 0.0886(8) 0.080(3) Uiso 0.35 1 d P C 2
H4BA H 0.8442 0.6414 0.0501 0.096 Uiso 0.35 1 d PR C 2
H4BB H 0.9130 0.7084 0.1009 0.096 Uiso 0.35 1 d PR C 2
C5B C 0.9766(11) 0.6144(11) 0.0489(10) 0.103(4) Uiso 0.35 1 d P C 2
H5B1 H 1.0343 0.6518 0.0629 0.154 Uiso 0.35 1 d PR C 2
H5B2 H 0.9638 0.6189 -0.0097 0.154 Uiso 0.35 1 d PR C 2
H5B3 H 0.9896 0.5506 0.0633 0.154 Uiso 0.35 1 d PR C 2

loop_
_atom_site_aniso_label
_atom_site_aniso_U_11
_atom_site_aniso_U_22
_atom_site_aniso_U_33
_atom_site_aniso_U_23
_atom_site_aniso_U_13
_atom_site_aniso_U_12
N1 0.0382(11) 0.0411(11) 0.0319(10) 0.0044(9) 0.0022(9) 0.0007(9)
C2 0.0338(12) 0.0406(13) 0.0339(12) 0.0070(11) 0.0018(10) 0.0011(10)
C3 0.0319(12) 0.0375(12) 0.0331(12) 0.0012(10) 0.0021(10) -0.0017(10)
C4 0.0281(11) 0.0417(13) 0.0376(13) 0.0047(11) 0.0024(10) 0.0003(10)
C5 0.0334(12) 0.0491(15) 0.0352(12) 0.0066(12) 0.0016(11) 0.0005(11)
C6 0.0409(14) 0.0493(15) 0.0428(14) 0.0006(13) -0.0055(12) -0.0050(12)
C7 0.0400(13) 0.0395(13) 0.0368(12) 0.0010(11) 0.0022(11) -0.0029(11)
C8 0.0305(12) 0.0351(12) 0.0388(13) -0.0012(11) 0.0025(10) -0.0073(10)
C9 0.0324(12) 0.0430(14) 0.0469(14) 0.0001(12) 0.0017(11) -0.0020(11)
C10 0.0338(12) 0.0536(16) 0.0563(17) -0.0095(14) 0.0142(13) -0.0022(13)
C11 0.0429(14) 0.0539(16) 0.0449(14) -0.0055(14) 0.0134(12) -0.0094(13)
C12 0.0433(14) 0.0443(14) 0.0371(13) -0.0002(12) 0.0051(11) -0.0119(12)
C13 0.0355(12) 0.0345(12) 0.0396(13) -0.0009(11) 0.0019(11) -0.0069(11)
O14 0.0293(9) 0.0458(11) 0.0483(10) 0.0112(9) -0.0004(8) -0.0025(8)
C15 0.0367(13) 0.0394(13) 0.0524(15) 0.0083(12) -0.0003(12) -0.0022(11)
C16 0.0372(13) 0.0579(16) 0.0434(14) 0.0101(13) 0.0068(12) 0.0045(12)
O17 0.0382(9) 0.0569(12) 0.0526(11) 0.0169(10) -0.0032(9) 0.0016(9)
C18 0.0512(16) 0.0441(14) 0.0381(14) 0.0057(12) 0.0021(13) 0.0028(13)
O19 0.0745(14) 0.0734(14) 0.0386(11) 0.0202(11) 0.0070(10) 0.0147(13)
O20 0.0474(10) 0.0525(11) 0.0391(9) 0.0088(9) -0.0039(8) 0.0131(9)
C21 0.0573(16) 0.0438(14) 0.0453(15) 0.0120(13) -0.0113(13) 0.0118(13)
C22 0.0707(19) 0.0450(15) 0.0507(16) -0.0001(14) -0.0173(15) 0.0191(15)
C23 0.078(2) 0.0514(17) 0.0581(18) -0.0017(15) -0.0273(17) 0.0177(17)
C24 0.068(2) 0.077(2) 0.076(2) -0.007(2) -0.0310(19) 0.0282(19)
C25 0.079(2) 0.065(2) 0.069(2) -0.0140(18) -0.0307(19) 0.0370(19)
C26 0.0616(18) 0.0399(14) 0.0518(16) 0.0016(13) -0.0151(14) 0.0155(14)
C27 0.114(3) 0.068(2) 0.099(3) -0.004(2) -0.057(3) 0.009(2)
C28 0.108(3) 0.0356(15) 0.063(2) 0.0041(15) -0.033(2) 0.0127(18)
C29 0.234(7) 0.065(2) 0.090(3) 0.046(2) -0.077(4) -0.064(3)
C30 0.170(5) 0.081(3) 0.121(4) -0.048(3) -0.080(4) 0.083(3)
C31 0.0634(18) 0.0345(13) 0.0482(15) -0.0018(13) -0.0086(14) 0.0028(13)
C32 0.0448(15) 0.0435(14) 0.0532(16) 0.0003(14) -0.0001(13) 0.0050(12)
C33 0.0543(16) 0.0421(14) 0.0420(14) -0.0025(13) 0.0078(13) 0.0046(13)
C34 0.0599(17) 0.0469(15) 0.0384(13) -0.0116(13) -0.0045(13) 0.0042(14)
C35 0.0579(17) 0.0543(17) 0.0500(16) -0.0151(15) -0.0027(14) -0.0122(15)
C36 0.072(2) 0.0409(15) 0.0491(16) -0.0018(14) 0.0025(16) -0.0144(15)
C1A 0.149(5) 0.159(6) 0.153(5) -0.012(5) 0.019(4) 0.001(4)
C2A 0.070(3) 0.082(3) 0.111(4) -0.002(3) -0.001(3) -0.004(3)
O3A 0.107(3) 0.091(3) 0.093(3) 0.005(3) -0.002(3) -0.010(3)
C4A 0.057(2) 0.043(2) 0.048(2) -0.001(2) -0.011(2) -0.016(2)
C5A 0.106(4) 0.098(4) 0.086(3) 0.007(3) -0.006(3) -0.020(3)

loop_
_atom_type_symbol
_atom_type_description
_atom_type_scat_dispersion_real
_atom_type_scat_dispersion_imag
_atom_type_scat_source
C C 0.0033 0.0016 'International Tables Vol C Tables 4.2.6.8 and 6.1.1.4'
H H 0.0000 0.0000 'International Tables Vol C Tables 4.2.6.8 and 6.1.1.4'
O O 0.0106 0.0060 'International Tables Vol C Tables 4.2.6.8 and 6.1.1.4'
N N 0.0061 0.0033 'International Tables Vol C Tables 4.2.6.8 and 6.1.1.4'

loop_
_geom_angle_atom_site_label_1
_geom_angle_atom_site_label_2
_geom_angle_atom_site_label_3
_geom_angle
C18 N1 C13 125.4(2)
C18 N1 C2 123.5(2)
C13 N1 C2 108.99(19)
O14 C2 N1 110.1(2)
O14 C2 C3 110.24(19)
N1 C2 C3 103.00(19)
O14 C2 H2 111.1
N1 C2 H2 111.1
C3 C2 H2 111.1
C8 C3 C2 101.94(19)
C8 C3 C4 115.8(2)
C2 C3 C4 116.79(19)
C8 C3 C7 107.80(19)
C2 C3 C7 111.6(2)
C4 C3 C7 102.85(19)
C5 C4 C15 111.8(2)
C5 C4 C16 104.8(2)
C15 C4 C16 109.5(2)
C5 C4 C3 101.46(19)
C15 C4 C3 116.8(2)
C16 C4 C3 111.6(2)
O17 C5 C6 125.9(2)
O17 C5 C4 123.8(2)
C6 C5 C4 110.3(2)
C5 C6 C7 104.8(2)
C5 C6 H6A 110.8
C7 C6 H6A 110.8
C5 C6 H6B 110.8
C7 C6 H6B 110.8
H6A C6 H6B 108.9
C6 C7 C3 104.7(2)
C6 C7 H7A 110.8
C3 C7 H7A 110.8
C6 C7 H7B 110.8
C3 C7 H7B 110.8
H7A C7 H7B 108.9
C9 C8 C13 119.5(2)
C9 C8 C3 130.9(2)
C13 C8 C3 109.3(2)
C10 C9 C8 119.4(3)
C10 C9 H9 120.3
C8 C9 H9 120.3
C11 C10 C9 120.1(2)
C11 C10 H10 119.9
C9 C10 H10 119.9
C10 C11 C12 121.7(2)
C10 C11 H11 119.1
C12 C11 H11 119.1
C13 C12 C11 117.3(3)
C13 C12 H12 121.4
C11 C12 H12 121.4
C12 C13 C8 121.9(2)
C12 C13 N1 128.7(2)
C8 C13 N1 109.3(2)
C2 O14 H14 106(3)
C4 C15 H15A 109.5
C4 C15 H15B 109.5
H15A C15 H15B 109.5
C4 C15 H15C 109.5
H15A C15 H15C 109.5
H15B C15 H15C 109.5
C4 C16 H16A 109.5
C4 C16 H16B 109.5
H16A C16 H16B 109.5
C4 C16 H16C 109.5
H16A C16 H16C 109.5
H16B C16 H16C 109.5
O19 C18 O20 125.2(3)
O19 C18 N1 125.0(3)
O20 C18 N1 109.8(2)
C18 O20 C21 117.1(2)
O20 C21 C22 107.6(2)
O20 C21 C26 107.3(2)
C22 C21 C26 113.0(3)
O20 C21 H21 109.6
C22 C21 H21 109.6
C26 C21 H21 109.6
C21 C22 C23 113.0(2)
C21 C22 H22A 109.0
C23 C22 H22A 109.0
C21 C22 H22B 109.0
C23 C22 H22B 109.0
H22A C22 H22B 107.8
C24 C23 C27 112.6(4)
C24 C23 C22 108.9(3)
C27 C23 C22 110.7(3)
C24 C23 H23 108.2
C27 C23 H23 108.2
C22 C23 H23 108.2
C25 C24 C23 113.3(3)
C25 C24 H24A 108.9
C23 C24 H24A 108.9
C25 C24 H24B 108.9
C23 C24 H24B 108.9
H24A C24 H24B 107.7
C24 C25 C26 112.0(3)
C24 C25 H25A 109.2
C26 C25 H25A 109.2
C24 C25 H25B 109.2
C26 C25 H25B 109.2
H25A C25 H25B 107.9
C21 C26 C25 106.9(2)
C21 C26 C28 114.4(3)
C25 C26 C28 113.1(2)
C21 C26 H26 107.4
C25 C26 H26 107.4
C28 C26 H26 107.4
C23 C27 H27A 109.5
C23 C27 H27B 109.5
H27A C27 H27B 109.5
C23 C27 H27C 109.5
H27A C27 H27C 109.5
H27B C27 H27C 109.5
C29 C28 C31 111.2(3)
C29 C28 C30 108.8(4)
C31 C28 C30 104.5(3)
C29 C28 C26 110.7(3)
C31 C28 C26 112.0(2)
C30 C28 C26 109.4(3)
C28 C29 H29A 109.5
C28 C29 H29B 109.5
H29A C29 H29B 109.5
C28 C29 H29C 109.5
H29A C29 H29C 109.5
H29B C29 H29C 109.5
C28 C30 H30A 109.5
C28 C30 H30B 109.5
H30A C30 H30B 109.5
C28 C30 H30C 109.5
H30A C30 H30C 109.5
H30B C30 H30C 109.5
C32 C31 C36 116.8(3)
C32 C31 C28 120.3(3)
C36 C31 C28 122.6(3)
C33 C32 C31 121.8(3)
C33 C32 H32 119.1
C31 C32 H32 119.1
C34 C33 C32 120.2(3)
C34 C33 H33 119.9
C32 C33 H33 119.9
C35 C34 C33 119.5(3)
C35 C34 H34 120.3
C33 C34 H34 120.3
C34 C35 C36 120.5(3)
C34 C35 H35 119.7
C36 C35 H35 119.7
C35 C36 C31 121.2(3)
C35 C36 H36 119.4
C31 C36 H36 119.4
C2A C1A H1A1 109.8
C2A C1A H1A2 109.8
H1A1 C1A H1A2 109.5
C2A C1A H1A3 108.8
H1A1 C1A H1A3 109.5
H1A2 C1A H1A3 109.5
C1A C2A O3A 109.1(8)
C1A C2A H2AA 109.9
O3A C2A H2AA 110.1
C1A C2A H2AB 109.4
O3A C2A H2AB 110.0
H2AA C2A H2AB 108.3
C4A O3A C2A 116.4(6)
O3A C4A C5A 111.6(5)
O3A C4A H4AA 109.5
C5A C4A H4AA 109.5
O3A C4A H4AB 109.1
C5A C4A H4AB 109.1
H4AA C4A H4AB 108.0
C4A C5A H5A1 109.3
C4A C5A H5A2 109.4
H5A1 C5A H5A2 109.5
C4A C5A H5A3 109.7
H5A1 C5A H5A3 109.5
H5A2 C5A H5A3 109.5
H2AA C1B H2AB 105.1
C2B C1B H1B1 109.5
C2B C1B H1B2 109.4
H1B1 C1B H1B2 109.5
C2B C1B H1B3 109.5
H1B1 C1B H1B3 109.5
H1B2 C1B H1B3 109.5
C1B C2B H2BA 109.9
C1B C2B H2BB 109.8
H2BA C2B H2BB 108.3
O3B C4B C5B 123.3(17)
O3B C4B H4BA 105.7
C5B C4B H4BA 106.3
O3B C4B H4BB 107.4
C5B C4B H4BB 106.6
H4BA C4B H4BB 106.5
C4B C5B H5B1 109.3
C4B C5B H5B2 109.7
H5B1 C5B H5B2 109.5
C4B C5B H5B3 109.4
H5B1 C5B H5B3 109.5
H5B2 C5B H5B3 109.5

loop_
_geom_bond_atom_site_label_1
_geom_bond_atom_site_label_2
_geom_bond_distance
N1 C18 1.372(3)
N1 C13 1.416(3)
N1 C2 1.483(3)
C2 O14 1.403(3)
C2 C3 1.540(3)
C2 H2 1.0000
C3 C8 1.523(3)
C3 C4 1.555(3)
C3 C7 1.558(3)
C4 C5 1.524(3)
C4 C15 1.529(4)
C4 C16 1.544(3)
C5 O17 1.219(3)
C5 C6 1.512(4)
C6 C7 1.528(4)
C6 H6A 0.9900
C6 H6B 0.9900
C7 H7A 0.9900
C7 H7B 0.9900
C8 C9 1.386(4)
C8 C13 1.389(4)
C9 C10 1.388(4)
C9 H9 0.9500
C10 C11 1.379(4)
C10 H10 0.9500
C11 C12 1.391(4)
C11 H11 0.9500
C12 C13 1.389(4)
C12 H12 0.9500
O14 H14 0.78(4)
C15 H15A 0.9800
C15 H15B 0.9800
C15 H15C 0.9800
C16 H16A 0.9800
C16 H16B 0.9800
C16 H16C 0.9800
C18 O19 1.212(3)
C18 O20 1.343(3)
O20 C21 1.472(3)
C21 C22 1.510(4)
C21 C26 1.529(4)
C21 H21 1.0000
C22 C23 1.530(4)
C22 H22A 0.9900
C22 H22B 0.9900
C23 C24 1.513(5)
C23 C27 1.527(5)
C23 H23 1.0000
C24 C25 1.501(5)
C24 H24A 0.9900
C24 H24B 0.9900
C25 C26 1.538(4)
C25 H25A 0.9900
C25 H25B 0.9900
C26 C28 1.561(4)
C26 H26 1.0000
C27 H27A 0.9800
C27 H27B 0.9800
C27 H27C 0.9800
C28 C29 1.530(6)
C28 C31 1.533(4)
C28 C30 1.551(6)
C29 H29A 0.9800
C29 H29B 0.9800
C29 H29C 0.9800
C30 H30A 0.9800
C30 H30B 0.9800
C30 H30C 0.9800
C31 C32 1.387(4)
C31 C36 1.398(4)
C32 C33 1.382(4)
C32 H32 0.9500
C33 C34 1.374(4)
C33 H33 0.9500
C34 C35 1.366(4)
C34 H34 0.9500
C35 C36 1.386(4)
C35 H35 0.9500
C36 H36 0.9500
C1A C2A 1.323(12)
C1A H1A1 0.9800
C1A H1A2 0.9800
C1A H1A3 0.9800
C2A O3A 1.523(9)
C2A H2AA 0.9900
C2A H2AB 0.9900
O3A C4A 1.384(7)
C4A C5A 1.416(9)
C4A H4AA 0.9900
C4A H4AB 0.9900
C5A H5A1 0.9800
C5A H5A2 0.9800
C5A H5A3 0.9800
C1B C2B 1.260(14)
C1B H1B1 0.9800
C1B H1B2 0.9800
C1B H1B3 0.9800
C2B H2BA 0.9900
C2B H2BB 0.9900
O3B C4B 1.28(2)
C4B C5B 1.286(18)
C4B H4BA 0.9900
C4B H4BB 0.9900
C5B H5B1 0.9800
C5B H5B2 0.9800
C5B H5B3 0.9800

loop_
_geom_hbond_atom_site_label_D
_geom_hbond_atom_site_label_H
_geom_hbond_atom_site_label_A
_geom_hbond_distance_DH
_geom_hbond_distance_HA
_geom_hbond_distance_DA
_geom_hbond_angle_DHA
_geom_hbond_site_symmetry_A
O14 H14 O17 0.78(4) 2.03(4) 2.785(3) 161(4) 3_566

loop_
_geom_torsion_atom_site_label_1
_geom_torsion_atom_site_label_2
_geom_torsion_atom_site_label_3
_geom_torsion_atom_site_label_4
_geom_torsion
C18 N1 C2 O14 -72.0(3)
C13 N1 C2 O14 92.6(2)
C18 N1 C2 C3 170.5(2)
C13 N1 C2 C3 -25.0(2)
O14 C2 C3 C8 -91.2(2)
N1 C2 C3 C8 26.2(2)
O14 C2 C3 C4 36.0(3)
N1 C2 C3 C4 153.4(2)
O14 C2 C3 C7 154.0(2)
N1 C2 C3 C7 -88.6(2)
C8 C3 C4 C5 -79.6(2)
C2 C3 C4 C5 160.3(2)
C7 C3 C4 C5 37.7(2)
C8 C3 C4 C15 42.2(3)
C2 C3 C4 C15 -77.9(3)
C7 C3 C4 C15 159.5(2)
C8 C3 C4 C16 169.3(2)
C2 C3 C4 C16 49.2(3)
C7 C3 C4 C16 -73.5(2)
C15 C4 C5 O17 30.1(3)
C16 C4 C5 O17 -88.4(3)
C3 C4 C5 O17 155.3(2)
C15 C4 C5 C6 -149.9(2)
C16 C4 C5 C6 91.5(2)
C3 C4 C5 C6 -24.7(3)
O17 C5 C6 C7 -178.7(3)
C4 C5 C6 C7 1.4(3)
C5 C6 C7 C3 22.8(3)
C8 C3 C7 C6 84.6(2)
C2 C3 C7 C6 -164.25(19)
C4 C3 C7 C6 -38.2(2)
C2 C3 C8 C9 166.2(2)
C4 C3 C8 C9 38.3(4)
C7 C3 C8 C9 -76.2(3)
C2 C3 C8 C13 -20.0(2)
C4 C3 C8 C13 -147.9(2)
C7 C3 C8 C13 97.6(2)
C13 C8 C9 C10 -0.3(4)
C3 C8 C9 C10 173.0(3)
C8 C9 C10 C11 0.3(4)
C9 C10 C11 C12 0.1(4)
C10 C11 C12 C13 -0.5(4)
C11 C12 C13 C8 0.5(4)
C11 C12 C13 N1 -179.4(2)
C9 C8 C13 C12 -0.1(4)
C3 C8 C13 C12 -174.7(2)
C9 C8 C13 N1 179.8(2)
C3 C8 C13 N1 5.2(3)
C18 N1 C13 C12 -3.0(4)
C2 N1 C13 C12 -167.2(2)
C18 N1 C13 C8 177.1(2)
C2 N1 C13 C8 12.9(3)
C13 N1 C18 O19 11.4(4)
C2 N1 C18 O19 173.4(3)
C13 N1 C18 O20 -168.2(2)
C2 N1 C18 O20 -6.3(4)
O19 C18 O20 C21 -8.7(4)
N1 C18 O20 C21 170.9(2)
C18 O20 C21 C22 -81.3(3)
C18 O20 C21 C26 156.8(2)
O20 C21 C22 C23 -174.2(3)
C26 C21 C22 C23 -55.9(3)
C21 C22 C23 C24 51.9(4)
C21 C22 C23 C27 176.1(3)
C27 C23 C24 C25 -176.7(3)
C22 C23 C24 C25 -53.6(4)
C23 C24 C25 C26 58.8(4)
O20 C21 C26 C25 174.5(3)
C22 C21 C26 C25 56.0(3)
O20 C21 C26 C28 -59.5(3)
C22 C21 C26 C28 -177.9(2)
C24 C25 C26 C21 -57.1(4)
C24 C25 C26 C28 176.1(3)
C21 C26 C28 C29 -48.0(4)
C25 C26 C28 C29 74.7(4)
C21 C26 C28 C31 76.6(4)
C25 C26 C28 C31 -160.7(3)
C21 C26 C28 C30 -168.0(3)
C25 C26 C28 C30 -45.3(4)
C29 C28 C31 C32 176.7(3)
C30 C28 C31 C32 -66.0(4)
C26 C28 C31 C32 52.3(4)
C29 C28 C31 C36 -9.7(4)
C30 C28 C31 C36 107.5(4)
C26 C28 C31 C36 -134.1(3)
C36 C31 C32 C33 -0.8(4)
C28 C31 C32 C33 173.1(3)
C31 C32 C33 C34 -0.1(4)
C32 C33 C34 C35 0.6(4)
C33 C34 C35 C36 -0.2(4)
C34 C35 C36 C31 -0.8(5)
C32 C31 C36 C35 1.2(4)
C28 C31 C36 C35 -172.5(3)
C1A C2A O3A C4A 176.8(7)
C2A O3A C4A C5A -177.3(5)
